data_4505780
loop_
_publ_author_name
'Batten, Stuart R.'
'Harris, Alexander R.'
'Murray, Keith S.'
'Smith, Jonathan P.'

_publ_contact_author '; Dr. Stuart R. Batten School of Chemistry PO Box 23 Monash University 3800 AUSTRALIA ;'
_publ_section_title
;
 Crystal Engineering with Mercuric Chloride
;
_journal_issue 2
_journal_name_full 'Crystal Growth &amp; Design'
_journal_page_first 87
_journal_paper_doi 10.1021/cg0155696
_journal_volume 2
_journal_year 2002
_chemical_formula_sum 'C18 H16 Cl4 Hg N6 O'
_chemical_formula_weight 674.76
_chemical_name_systematic ?
_space_group_IT_number 14
_symmetry_cell_setting monoclinic
_symmetry_space_group_name_Hall '-P 2ybc'
_symmetry_space_group_name_H-M 'P 1 21/c 1'
_atom_sites_solution_hydrogens geom
_atom_sites_solution_primary direct
_atom_sites_solution_secondary difmap
_audit_creation_method SHELXL-97
_cell_angle_alpha 90.00
_cell_angle_beta 112.4490(10)
_cell_angle_gamma 90.00
_cell_formula_units_Z 4
_cell_length_a 12.7323(2)
_cell_length_b 13.9467(2)
_cell_length_c 13.6415(2)
_cell_measurement_temperature 123(2)
_cell_volume 2238.80(6)
_computing_structure_refinement 'SHELXL-97 (Sheldrick, 1997)'
_computing_structure_solution 'SHELXS-97 (Sheldrick, 1990)'
_diffrn_ambient_temperature 123(2)
_diffrn_measured_fraction_theta_full 0.995
_diffrn_measured_fraction_theta_max 0.995
_diffrn_measurement_device_type 'Nonius KappaCCD'
_diffrn_measurement_method 'phi and omega scans'
_diffrn_radiation_monochromator graphite
_diffrn_radiation_source 'fine-focus sealed tube'
_diffrn_radiation_type MoK\a
_diffrn_radiation_wavelength 0.71073
_diffrn_reflns_av_R_equivalents 0.0459
_diffrn_reflns_av_sigmaI/netI 0.0301
_diffrn_reflns_limit_h_max 18
_diffrn_reflns_limit_h_min -18
_diffrn_reflns_limit_k_max 19
_diffrn_reflns_limit_k_min -19
_diffrn_reflns_limit_l_max 19
_diffrn_reflns_limit_l_min -19
_diffrn_reflns_number 27289
_diffrn_reflns_theta_full 30.51
_diffrn_reflns_theta_max 30.51
_diffrn_reflns_theta_min 2.37
_exptl_absorpt_coefficient_mu 7.375
_exptl_absorpt_correction_T_max 0.3042
_exptl_absorpt_correction_T_min 0.1723
_exptl_absorpt_correction_type face-indexed
_exptl_crystal_colour yellow
_exptl_crystal_density_diffrn 2.002
_exptl_crystal_density_method 'not measured'
_exptl_crystal_description block
_exptl_crystal_F_000 1288
_exptl_crystal_size_max 0.25
_exptl_crystal_size_mid 0.225
_exptl_crystal_size_min 0.225
_refine_diff_density_max 3.704
_refine_diff_density_min -4.489
_refine_diff_density_rms 0.254
_refine_ls_extinction_method none
_refine_ls_goodness_of_fit_ref 1.077
_refine_ls_hydrogen_treatment mixed
_refine_ls_matrix_type full
_refine_ls_number_parameters 299
_refine_ls_number_reflns 6793
_refine_ls_number_restraints 0
_refine_ls_restrained_S_all 1.077
_refine_ls_R_factor_all 0.0497
_refine_ls_R_factor_gt 0.0433
_refine_ls_shift/su_max 0.005
_refine_ls_shift/su_mean 0.000
_refine_ls_structure_factor_coef Fsqd
_refine_ls_weighting_details 'calc w=1/[\s^2^(Fo^2^)+(0.0433P)^2^+14.4021P] where P=(Fo^2^+2Fc^2^)/3'
_refine_ls_weighting_scheme calc
_refine_ls_wR_factor_gt 0.1059
_refine_ls_wR_factor_ref 0.1092
_reflns_number_gt 6214
_reflns_number_total 6793
_reflns_threshold_expression >2sigma(I)
_cod_data_source_file cg0155696_s1.cif
_cod_data_source_block HgCl4H2tptH2O
_cod_depositor_comments
;
The following automatic conversions were performed:

'_symmetry_cell_setting' value 'Monoclinic' changed to 'monoclinic'
according to /home/saulius/struct/CIF-dictionaries/cif_core.dic
dictionary named 'cif_core.dic' version 2.4.1 from 2010-06-29.

Automatic conversion script
Id: cif_fix_values 1715 2011-07-08 13:25:40Z adriana 
;
_cod_original_sg_symbol_H-M P2(1)/c
_cod_database_code 4505780

loop_
_symmetry_equiv_pos_as_xyz
'x, y, z'
'-x, y+1/2, -z+1/2'
'-x, -y, -z'
'x, -y-1/2, z-1/2'

loop_
_atom_site_label
_atom_site_type_symbol
_atom_site_fract_x
_atom_site_fract_y
_atom_site_fract_z
_atom_site_U_iso_or_equiv
_atom_site_adp_type
_atom_site_occupancy
_atom_site_symmetry_multiplicity
_atom_site_calc_flag
_atom_site_refinement_flags
Hg1 Hg 2.224782(16) 0.857145(14) 1.363215(15) 0.03072(7) Uani 1 1 d .
Cl1A Cl 2.02087(18) 0.8771(2) 1.2447(2) 0.0505(6) Uani 0.70 1 d P
Cl1B Cl 2.0651(7) 0.9340(8) 1.2183(6) 0.088(3) Uani 0.30 1 d P
Cl2 Cl 2.37136(14) 0.89634(8) 1.28679(12) 0.0395(3) Uani 1 1 d .
Cl3 Cl 2.24198(11) 0.69129(9) 1.42819(10) 0.0315(2) Uani 1 1 d .
Cl4 Cl 2.28305(9) 0.98901(7) 1.49977(8) 0.02307(19) Uani 1 1 d .
N1 N 1.7917(3) 0.7038(3) 1.4801(3) 0.0241(7) Uani 1 1 d .
C1 C 1.7888(4) 0.6077(3) 1.4845(4) 0.0271(9) Uani 1 1 d .
H1A H 1.8587 0.5743 1.5162 0.033 Uiso 1 1 calc R
C2 C 1.6894(3) 0.5548(3) 1.4452(4) 0.0221(8) Uani 1 1 d .
H2A H 1.6907 0.4869 1.4507 0.027 Uiso 1 1 calc R
C3 C 1.5871(3) 0.6044(3) 1.3971(3) 0.0168(7) Uani 1 1 d .
C4 C 1.5888(3) 0.7040(3) 1.3929(3) 0.0171(7) Uani 1 1 d .
H4A H 1.5203 0.7394 1.3612 0.021 Uiso 1 1 calc R
C5 C 1.6927(4) 0.7506(3) 1.4357(3) 0.0208(7) Uani 1 1 d .
H5A H 1.6937 0.8187 1.4336 0.025 Uiso 1 1 calc R
C6 C 1.4782(3) 0.5513(3) 1.3477(3) 0.0153(6) Uani 1 1 d .
N4 N 1.3892(3) 0.6000(2) 1.2818(3) 0.0160(6) Uani 1 1 d .
N2 N 0.9950(3) 0.7004(3) 1.0607(3) 0.0257(8) Uani 1 1 d .
H2 H 0.938(6) 0.730(5) 1.037(5) 0.028(15) Uiso 1 1 d .
C7 C 1.0956(4) 0.7443(3) 1.0859(4) 0.0252(8) Uani 1 1 d .
H7A H 1.0986 0.8086 1.0639 0.030 Uiso 1 1 calc R
C8 C 1.1948(3) 0.6964(3) 1.1437(3) 0.0210(7) Uani 1 1 d .
H8A H 1.2663 0.7272 1.1618 0.025 Uiso 1 1 calc R
C9 C 1.1886(3) 0.6025(3) 1.1750(3) 0.0171(7) Uani 1 1 d .
C10 C 1.0830(3) 0.5580(3) 1.1455(4) 0.0257(9) Uani 1 1 d .
H10A H 1.0775 0.4931 1.1642 0.031 Uiso 1 1 calc R
C11 C 0.9869(4) 0.6096(4) 1.0887(4) 0.0304(10) Uani 1 1 d .
H11A H 0.9142 0.5806 1.0692 0.037 Uiso 1 1 calc R
C12 C 1.2926(3) 0.5503(3) 1.2419(3) 0.0153(6) Uani 1 1 d .
N5 N 1.2826(3) 0.4565(2) 1.2579(3) 0.0171(6) Uani 1 1 d .
N3 N 1.3722(4) 0.1140(3) 1.3414(3) 0.0270(8) Uani 1 1 d .
H3 H 1.372(5) 0.064(5) 1.342(5) 0.024(15) Uiso 1 1 d .
C13 C 1.2734(4) 0.1602(3) 1.2975(4) 0.0277(9) Uani 1 1 d .
H13A H 1.2042 0.1252 1.2696 0.033 Uiso 1 1 calc R
C14 C 1.2723(4) 0.2590(3) 1.2929(4) 0.0230(8) Uani 1 1 d .
H14A H 1.2025 0.2928 1.2625 0.028 Uiso 1 1 calc R
C15 C 1.3751(3) 0.3084(3) 1.3336(3) 0.0175(7) Uani 1 1 d .
C16 C 1.4758(4) 0.2577(3) 1.3807(3) 0.0215(8) Uani 1 1 d .
H16A H 1.5462 0.2907 1.4106 0.026 Uiso 1 1 calc R
C17 C 1.4726(4) 0.1585(3) 1.3837(4) 0.0256(9) Uani 1 1 d .
H17A H 1.5406 0.1226 1.4152 0.031 Uiso 1 1 calc R
C18 C 1.3779(3) 0.4144(3) 1.3212(3) 0.0159(6) Uani 1 1 d .
N6 N 1.4776(3) 0.4581(2) 1.3714(3) 0.0172(6) Uani 1 1 d .
O1 O 1.9835(7) 0.5979(10) 1.3607(8) 0.079(3) Uani 0.70 1 d P
O2 O 1.9797(19) 0.676(2) 1.3484(17) 0.081(7) Uani 0.30 1 d P

loop_
_atom_site_aniso_label
_atom_site_aniso_U_11
_atom_site_aniso_U_22
_atom_site_aniso_U_33
_atom_site_aniso_U_23
_atom_site_aniso_U_13
_atom_site_aniso_U_12
Hg1 0.02997(10) 0.02815(10) 0.03118(10) -0.00387(7) 0.00847(7) 0.00245(7)
Cl1A 0.0222(8) 0.0656(15) 0.0503(13) -0.0304(12) -0.0011(8) 0.0132(9)
Cl1B 0.059(4) 0.109(7) 0.057(4) -0.041(4) -0.022(3) 0.051(5)
Cl2 0.0641(9) 0.0172(5) 0.0525(8) -0.0020(5) 0.0394(7) -0.0023(5)
Cl3 0.0384(6) 0.0288(5) 0.0293(5) -0.0044(4) 0.0153(5) -0.0066(5)
Cl4 0.0274(5) 0.0191(4) 0.0236(4) 0.0005(3) 0.0107(4) 0.0017(4)
N1 0.0171(15) 0.0259(18) 0.0250(17) -0.0027(14) 0.0032(13) -0.0075(13)
C1 0.0133(17) 0.025(2) 0.035(2) -0.0008(18) 0.0001(16) -0.0024(15)
C2 0.0134(16) 0.0195(18) 0.028(2) 0.0017(15) 0.0022(15) 0.0003(14)
C3 0.0124(15) 0.0181(17) 0.0187(16) -0.0008(14) 0.0046(13) -0.0013(13)
C4 0.0150(16) 0.0175(17) 0.0169(16) -0.0015(13) 0.0040(13) -0.0019(13)
C5 0.0206(18) 0.0200(18) 0.0199(17) -0.0023(14) 0.0056(15) -0.0051(14)
C6 0.0132(15) 0.0152(16) 0.0179(16) -0.0015(13) 0.0064(13) -0.0016(12)
N4 0.0128(13) 0.0149(14) 0.0193(14) -0.0014(12) 0.0050(12) -0.0004(11)
N2 0.0141(15) 0.0282(19) 0.0290(19) -0.0020(15) 0.0016(14) 0.0080(14)
C7 0.0225(19) 0.0185(19) 0.032(2) 0.0015(16) 0.0082(17) 0.0060(15)
C8 0.0160(17) 0.0179(18) 0.0265(19) 0.0005(15) 0.0050(15) 0.0024(14)
C9 0.0121(15) 0.0178(17) 0.0197(16) -0.0005(14) 0.0043(13) 0.0013(13)
C10 0.0126(16) 0.0219(19) 0.037(2) 0.0008(17) 0.0037(16) -0.0012(15)
C11 0.0150(18) 0.030(2) 0.039(3) -0.001(2) 0.0028(17) -0.0009(17)
C12 0.0125(15) 0.0154(16) 0.0170(16) -0.0013(13) 0.0048(13) -0.0005(12)
N5 0.0150(14) 0.0147(14) 0.0203(15) 0.0008(12) 0.0053(12) -0.0011(11)
N3 0.040(2) 0.0139(16) 0.0295(19) 0.0021(14) 0.0166(17) -0.0022(15)
C13 0.029(2) 0.023(2) 0.030(2) 0.0023(17) 0.0105(18) -0.0089(17)
C14 0.0226(19) 0.0205(19) 0.0259(19) 0.0024(15) 0.0091(16) -0.0044(15)
C15 0.0188(17) 0.0175(17) 0.0161(16) 0.0002(13) 0.0066(14) -0.0029(14)
C16 0.0233(18) 0.0175(18) 0.0212(18) 0.0004(14) 0.0057(15) 0.0014(14)
C17 0.032(2) 0.0185(19) 0.026(2) 0.0049(16) 0.0103(18) 0.0042(16)
C18 0.0157(16) 0.0143(16) 0.0178(16) -0.0012(13) 0.0066(13) -0.0003(13)
N6 0.0143(14) 0.0177(15) 0.0178(14) -0.0008(12) 0.0039(12) -0.0017(12)
O1 0.038(4) 0.124(9) 0.074(6) 0.009(6) 0.019(4) 0.003(5)
O2 0.060(13) 0.106(19) 0.053(11) -0.021(13) -0.005(9) 0.014(13)

loop_
_atom_type_symbol
_atom_type_description
_atom_type_scat_dispersion_real
_atom_type_scat_dispersion_imag
_atom_type_scat_source
C C 0.0033 0.0016 'International Tables Vol C Tables 4.2.6.8 and 6.1.1.4'
H H 0.0000 0.0000 'International Tables Vol C Tables 4.2.6.8 and 6.1.1.4'
N N 0.0061 0.0033 'International Tables Vol C Tables 4.2.6.8 and 6.1.1.4'
O O 0.0106 0.0060 'International Tables Vol C Tables 4.2.6.8 and 6.1.1.4'
Cl Cl 0.1484 0.1585 'International Tables Vol C Tables 4.2.6.8 and 6.1.1.4'
Hg Hg -2.3894 9.2266 'International Tables Vol C Tables 4.2.6.8 and 6.1.1.4'

loop_
_geom_angle_atom_site_label_1
_geom_angle_atom_site_label_2
_geom_angle_atom_site_label_3
_geom_angle
Cl3 Hg1 Cl1B 129.0(3)
Cl3 Hg1 Cl1A 105.45(9)
Cl1B Hg1 Cl1A 25.8(3)
Cl3 Hg1 Cl4 117.39(4)
Cl1B Hg1 Cl4 101.22(18)
Cl1A Hg1 Cl4 109.71(6)
Cl3 Hg1 Cl2 112.04(4)
Cl1B Hg1 Cl2 95.0(3)
Cl1A Hg1 Cl2 117.33(9)
Cl4 Hg1 Cl2 95.28(4)
Cl1B Cl1A Hg1 76.0(3)
Cl1A Cl1B Hg1 78.2(5)
C5 N1 C1 118.0(4)
N1 C1 C2 123.4(4)
N1 C1 H1A 118.3
C2 C1 H1A 118.3
C1 C2 C3 118.0(4)
C1 C2 H2A 121.0
C3 C2 H2A 121.0
C4 C3 C2 119.1(4)
C4 C3 C6 120.3(3)
C2 C3 C6 120.5(4)
C5 C4 C3 118.6(4)
C5 C4 H4A 120.7
C3 C4 H4A 120.7
N1 C5 C4 122.9(4)
N1 C5 H5A 118.5
C4 C5 H5A 118.5
N4 C6 N6 125.2(3)
N4 C6 C3 117.2(3)
N6 C6 C3 117.6(3)
C6 N4 C12 115.1(3)
C11 N2 C7 122.0(4)
C11 N2 H2 117(5)
C7 N2 H2 120(5)
N2 C7 C8 120.1(4)
N2 C7 H7A 120.0
C8 C7 H7A 120.0
C7 C8 C9 119.1(4)
C7 C8 H8A 120.5
C9 C8 H8A 120.5
C8 C9 C10 119.5(4)
C8 C9 C12 120.7(3)
C10 C9 C12 119.7(4)
C11 C10 C9 118.8(4)
C11 C10 H10A 120.6
C9 C10 H10A 120.6
N2 C11 C10 120.5(4)
N2 C11 H11A 119.8
C10 C11 H11A 119.8
N4 C12 N5 124.8(4)
N4 C12 C9 117.7(3)
N5 C12 C9 117.5(3)
C18 N5 C12 114.6(3)
C13 N3 C17 123.5(4)
C13 N3 H3 119(5)
C17 N3 H3 118(5)
N3 C13 C14 119.6(4)
N3 C13 H13A 120.2
C14 C13 H13A 120.2
C13 C14 C15 119.0(4)
C13 C14 H14A 120.5
C15 C14 H14A 120.5
C16 C15 C14 119.6(4)
C16 C15 C18 120.0(4)
C14 C15 C18 120.3(4)
C17 C16 C15 119.3(4)
C17 C16 H16A 120.3
C15 C16 H16A 120.3
N3 C17 C16 119.0(4)
N3 C17 H17A 120.5
C16 C17 H17A 120.5
N5 C18 N6 125.9(4)
N5 C18 C15 117.2(3)
N6 C18 C15 116.9(3)
C18 N6 C6 114.2(3)

loop_
_geom_bond_atom_site_label_1
_geom_bond_atom_site_label_2
_geom_bond_distance
Hg1 Cl3 2.4568(13)
Hg1 Cl1B 2.474(7)
Hg1 Cl1A 2.495(2)
Hg1 Cl4 2.5194(11)
Hg1 Cl2 2.5209(13)
Cl1A Cl1B 1.110(13)
N1 C5 1.341(6)
N1 C1 1.343(6)
C1 C2 1.384(6)
C1 H1A 0.9500
C2 C3 1.397(5)
C2 H2A 0.9500
C3 C4 1.391(6)
C3 C6 1.487(5)
C4 C5 1.386(5)
C4 H4A 0.9500
C5 H5A 0.9500
C6 N4 1.332(5)
C6 N6 1.341(5)
N4 C12 1.334(5)
N2 C11 1.338(7)
N2 C7 1.341(6)
N2 H2 0.79(7)
C7 C8 1.379(6)
C7 H7A 0.9500
C8 C9 1.389(6)
C8 H8A 0.9500
C9 C10 1.394(5)
C9 C12 1.480(5)
C10 C11 1.376(6)
C10 H10A 0.9500
C11 H11A 0.9500
C12 N5 1.342(5)
N5 C18 1.327(5)
N3 C13 1.335(7)
N3 C17 1.337(7)
N3 H3 0.70(6)
C13 C14 1.379(6)
C13 H13A 0.9500
C14 C15 1.394(6)
C14 H14A 0.9500
C15 C16 1.389(6)
C15 C18 1.490(6)
C16 C17 1.384(6)
C16 H16A 0.9500
C17 H17A 0.9500
C18 N6 1.338(5)
O1 O2 1.10(3)
